data_4308496
loop_
_publ_author_name
'Oxana A. Kholdeeva'
'Maria N. Timofeeva'
'Gennadii M. Maksimov'
'Raisa I. Maksimovskaya'
'Wade A. Neiwert'
'Craig L. Hill'

_publ_contact_author_address
;
Emory University
Department of Chemistry
X-ray Crystallography Laboratory
Atlanta GA 30322-2210
USA
;
_publ_contact_author_email wneiwer@emory.edu
_publ_contact_author_fax 404-727-6076
_publ_contact_author_name 'Wade A. Neiwert'
_publ_contact_author_phone 404-727-2586
_publ_section_title
;
Aerobic Oxidation of Formaldehyde Mediated by a Ce-Containing
Polyoxometalate under Mild Conditions
;
_journal_name_full 'Inorganic Chemistry'
_journal_page_first 666
_journal_page_last 672
_journal_paper_doi 10.1021/ic049109o
_journal_volume 44
_journal_year 2005
_chemical_formula_sum 'Ce2 Cs8 H60 O108 Si2 W22'
_chemical_formula_weight 7232.85
_chemical_name_systematic
; 
 ? 
;
_space_group_IT_number 2
_symmetry_cell_setting triclinic
_symmetry_space_group_name_Hall '-P 1'
_symmetry_space_group_name_H-M 'P -1'
_atom_sites_solution_hydrogens geom
_atom_sites_solution_primary direct
_atom_sites_solution_secondary difmap
_audit_creation_method SHELXL-97
_cell_angle_alpha 81.408(2)
_cell_angle_beta 85.618(2)
_cell_angle_gamma 80.726(2)
_cell_formula_units_Z 1
_cell_length_a 12.9455(15)
_cell_length_b 13.2257(16)
_cell_length_c 14.5288(17)
_cell_measurement_reflns_used 8029
_cell_measurement_temperature 173(2)
_cell_measurement_theta_max 32.98
_cell_measurement_theta_min 2.19
_cell_volume 2424.0(5)
_computing_cell_refinement 'Bruker SMART'
_computing_data_collection 'Bruker SMART'
_computing_data_reduction 'Bruker SAINT'
_computing_molecular_graphics 'Bruker SHELXTL'
_computing_publication_material 'Bruker SHELXTL'
_computing_structure_refinement 'SHELXL-97 (Sheldrick, 1997)'
_computing_structure_solution 'SHELXS-97 (Sheldrick, 1990)'
_diffrn_ambient_temperature 173(2)
_diffrn_measured_fraction_theta_full 0.933
_diffrn_measured_fraction_theta_max 0.933
_diffrn_measurement_device_type 'CCD area detector'
_diffrn_measurement_method 'phi and omega scans'
_diffrn_radiation_monochromator graphite
_diffrn_radiation_source 'fine-focus sealed tube'
_diffrn_radiation_type MoK\a
_diffrn_radiation_wavelength 0.71073
_diffrn_reflns_av_R_equivalents 0.0649
_diffrn_reflns_av_sigmaI/netI 0.0866
_diffrn_reflns_limit_h_max 19
_diffrn_reflns_limit_h_min -19
_diffrn_reflns_limit_k_max 20
_diffrn_reflns_limit_k_min -20
_diffrn_reflns_limit_l_max 22
_diffrn_reflns_limit_l_min -22
_diffrn_reflns_number 43623
_diffrn_reflns_theta_full 33.15
_diffrn_reflns_theta_max 33.15
_diffrn_reflns_theta_min 1.42
_exptl_absorpt_coefficient_mu 30.009
_exptl_absorpt_correction_T_max 0.3153
_exptl_absorpt_correction_T_min 0.0863
_exptl_absorpt_correction_type multi-scan
_exptl_crystal_colour orange
_exptl_crystal_density_diffrn 4.952
_exptl_crystal_density_method 'not measured'
_exptl_crystal_description prism
_exptl_crystal_F_000 3132
_exptl_crystal_size_max 0.16
_exptl_crystal_size_mid 0.15
_exptl_crystal_size_min 0.05
_refine_diff_density_max 4.482
_refine_diff_density_min -6.177
_refine_diff_density_rms 0.627
_refine_ls_extinction_method none
_refine_ls_goodness_of_fit_ref 1.057
_refine_ls_hydrogen_treatment mixed
_refine_ls_matrix_type full
_refine_ls_number_parameters 590
_refine_ls_number_reflns 17244
_refine_ls_number_restraints 0
_refine_ls_restrained_S_all 1.057
_refine_ls_R_factor_all 0.0757
_refine_ls_R_factor_gt 0.0579
_refine_ls_shift/su_max 0.001
_refine_ls_shift/su_mean 0.000
_refine_ls_structure_factor_coef Fsqd
_refine_ls_weighting_details 'calc w=1/[\s^2^(Fo^2^)+(0.0265P)^2^+103.7444P] where P=(Fo^2^+2Fc^2^)/3'
_refine_ls_weighting_scheme calc
_refine_ls_wR_factor_gt 0.1228
_refine_ls_wR_factor_ref 0.1299
_reflns_number_gt 13863
_reflns_number_total 17244
_reflns_threshold_expression >2sigma(I)
_cod_data_source_file ic049109osi20040707_023348.cif
_cod_data_source_block ok2s
_cod_depositor_comments
;
The following automatic conversions were performed:
'_symmetry_cell_setting' value 'Triclinic' changed to 'triclinic'
according to '/home/saulius/struct/CIF-dictionaries/cif_core.dic'
dictionary named 'cif_core.dic' version 2.4.1 from 2010-06-29.

Automatic conversion script
Id: cif_fix_enum 1527 2010-12-29 10:47:43Z saulius 
;
_cod_original_formula_sum 'H60 Ce2 Cs8 O108 Si2 W22'
_cod_database_code 4308496

loop_
_symmetry_equiv_pos_as_xyz
'x, y, z'
'-x, -y, -z'

loop_
_atom_site_label
_atom_site_type_symbol
_atom_site_fract_x
_atom_site_fract_y
_atom_site_fract_z
_atom_site_U_iso_or_equiv
_atom_site_adp_type
_atom_site_occupancy
_atom_site_symmetry_multiplicity
_atom_site_calc_flag
_atom_site_refinement_flags
_atom_site_disorder_assembly
_atom_site_disorder_group
Ce1 Ce 0.23425(5) 0.88476(5) -0.03366(5) 0.00859(13) Uani 1 1 d . . .
Cs1 Cs 0.22215(7) 0.28887(7) 0.04604(6) 0.01767(17) Uani 1 1 d . . .
Cs2 Cs 0.29332(7) 0.42964(7) 0.76077(6) 0.01822(17) Uani 1 1 d . . .
Cs3 Cs 0.10763(9) 0.19397(8) 0.40121(7) 0.0281(2) Uani 1 1 d . . .
Cs4 Cs 0.55552(12) 0.26178(10) 0.42954(9) 0.0447(3) Uani 1 1 d . . .
O1 O 0.2775(8) 0.5101(7) -0.0469(6) 0.0127(18) Uani 1 1 d . . .
O2 O 0.5755(7) 0.7028(8) 0.0779(7) 0.0148(19) Uani 1 1 d . . .
O3 O 0.2334(7) 0.3199(7) 0.2549(7) 0.0147(19) Uani 1 1 d . A .
O4 O 0.5348(7) 0.5063(7) 0.3793(7) 0.0137(18) Uani 1 1 d . . .
O5 O 0.4958(8) 0.8837(8) 0.3440(8) 0.018(2) Uani 1 1 d . . .
O6 O 0.1445(8) 1.1197(7) 0.1880(7) 0.0135(18) Uani 1 1 d . . .
O7 O -0.1245(7) 0.9535(7) 0.0797(7) 0.0141(18) Uiso 1 1 d . . .
O8 O -0.0725(8) 0.5323(8) 0.1062(8) 0.017(2) Uani 1 1 d . . .
O9 O 0.1507(8) 0.5196(7) 0.5655(7) 0.0141(19) Uani 1 1 d . A .
O10 O 0.1059(8) 0.8943(8) 0.5309(7) 0.017(2) Uani 1 1 d . . .
O11 O -0.1586(7) 0.7254(7) 0.4199(7) 0.0131(18) Uani 1 1 d . . .
O12 O 0.4099(7) 0.6082(7) 0.0370(6) 0.0103(17) Uani 1 1 d . . .
O13 O 0.3973(7) 0.8154(7) 0.0067(6) 0.0111(17) Uani 1 1 d . . .
O14 O 0.2449(6) 0.7193(7) -0.0555(6) 0.0078(16) Uani 1 1 d . . .
O15 O 0.2761(7) 0.4994(7) 0.1423(6) 0.0105(17) Uani 1 1 d . A .
O16 O 0.4504(7) 0.6065(7) 0.2143(7) 0.0112(17) Uiso 1 1 d . . .
O17 O 0.4265(7) 0.8090(7) 0.1939(6) 0.0099(17) Uani 1 1 d . A .
O18 O 0.2277(7) 0.9514(7) 0.1008(7) 0.0129(18) Uani 1 1 d . A .
O19 O 0.0806(7) 0.8580(7) 0.0431(6) 0.0103(17) Uani 1 1 d . A .
O20 O 0.1144(6) 0.6114(6) 0.0628(6) 0.0071(15) Uiso 1 1 d . A .
O21 O 0.3702(7) 0.4400(7) 0.3040(7) 0.0118(18) Uani 1 1 d . A .
O22 O 0.4074(7) 0.7013(7) 0.3597(7) 0.0117(18) Uani 1 1 d . . .
O23 O 0.3150(7) 0.9773(7) 0.2563(6) 0.0096(17) Uani 1 1 d . A .
O24 O 0.0427(7) 0.9487(7) 0.1927(6) 0.0105(17) Uani 1 1 d . A .
O25 O -0.0658(7) 0.7390(7) 0.1008(7) 0.0107(17) Uani 1 1 d . . .
O26 O 0.0919(7) 0.5035(7) 0.2284(7) 0.0116(18) Uani 1 1 d . A .
O27 O 0.1817(7) 0.4487(7) 0.3915(6) 0.0105(17) Uani 1 1 d . A .
O28 O 0.3281(7) 0.5386(7) 0.4514(7) 0.0106(17) Uiso 1 1 d . A .
O29 O 0.2945(7) 0.8647(7) 0.4229(6) 0.0115(17) Uani 1 1 d . . .
O30 O 0.1281(7) 0.9785(7) 0.3461(7) 0.0126(18) Uani 1 1 d . . .
O31 O -0.1046(6) 0.8330(7) 0.2513(6) 0.0091(16) Uani 1 1 d . A .
O32 O -0.0816(7) 0.6279(6) 0.2650(6) 0.0079(16) Uiso 1 1 d . . .
O33 O 0.0452(7) 0.6176(7) 0.4053(7) 0.0123(18) Uani 1 1 d . A .
O34 O 0.1871(7) 0.7078(7) 0.4631(7) 0.0130(18) Uiso 1 1 d . A .
O35 O 0.0219(7) 0.8169(7) 0.3903(6) 0.0102(17) Uani 1 1 d . . .
O36 O 0.2673(6) 0.7167(6) 0.1259(6) 0.0069(15) Uiso 1 1 d . . .
O37 O 0.2412(7) 0.6117(6) 0.2979(6) 0.0083(16) Uiso 1 1 d . A .
O38 O 0.2197(7) 0.8185(7) 0.2766(6) 0.0109(17) Uani 1 1 d . A .
O39 O 0.0754(6) 0.7269(6) 0.2165(6) 0.0069(16) Uani 1 1 d . A .
O1W O 0.1063(7) 0.8635(7) -0.1502(7) 0.0137(18) Uani 1 1 d . . .
O2W O 0.3087(9) 0.9029(9) -0.1913(7) 0.023(2) Uani 1 1 d . . .
O3W O 0.3460(8) 1.0254(9) -0.0633(8) 0.023(2) Uani 1 1 d . . .
O4W O 0.4122(11) 0.0935(12) 0.0839(10) 0.040(3) Uani 1 1 d . . .
O5W O 0.3183(9) 0.1763(9) 0.7822(8) 0.026(2) Uani 1 1 d . A .
O6W O 0.2936(18) 0.6730(12) 0.7503(10) 0.072(6) Uani 1 1 d . . .
O7W O -0.0702(17) 0.3510(12) 0.3032(10) 0.062(5) Uani 1 1 d . . .
O8W O 0.3511(11) 0.1159(12) 0.3886(10) 0.043(3) Uani 1 1 d . A .
O9W O 0.3648(11) 0.3334(11) 0.5627(10) 0.037(3) Uiso 1 1 d . A 1
O9WB O 0.3890(9) 0.3018(9) 0.5087(9) 0.028(3) Uiso 1 1 d . A 2
O10W O 0.6095(12) 0.0059(11) 0.4416(10) 0.043(4) Uani 1 1 d . A .
O11W O 0.1934(8) 0.9930(9) 0.6575(9) 0.025(2) Uani 1 1 d . . .
O12W O 0.4939(11) 0.6213(11) 0.8518(10) 0.043(4) Uani 1 1 d . . .
O13W O 0.4970(11) 0.1844(12) 0.2411(11) 0.045(4) Uani 1 1 d . A .
O14W O -0.0160(9) 0.3099(8) 0.1187(8) 0.021(2) Uani 1 1 d . . .
Si1 Si 0.2016(3) 0.7190(3) 0.2271(2) 0.0086(6) Uani 1 1 d . . .
W1 W 0.26459(4) 0.60014(4) 0.02715(3) 0.00812(9) Uani 1 1 d . . .
W2 W 0.44312(4) 0.71661(4) 0.10071(4) 0.00873(9) Uani 1 1 d . . .
W3 W 0.23252(4) 0.44630(4) 0.26376(4) 0.00846(9) Uani 1 1 d . . .
W4 W 0.41529(4) 0.56145(4) 0.33744(4) 0.00886(9) Uani 1 1 d . . .
W5 W 0.38385(4) 0.84504(4) 0.31320(4) 0.00990(10) Uani 1 1 d . . .
W6 W 0.17478(4) 0.98882(4) 0.21074(4) 0.00867(9) Uani 1 1 d . . .
W7 W -0.02484(4) 0.86192(4) 0.12943(3) 0.00731(9) Uani 1 1 d . . .
W8 W 0.00336(4) 0.60426(4) 0.15226(4) 0.00813(9) Uani 1 1 d . . .
W9 W 0.18019(4) 0.56711(4) 0.45272(3) 0.00901(9) Uani 1 1 d . . .
W10 W 0.14696(4) 0.85354(4) 0.42628(4) 0.00951(10) Uani 1 1 d . . .
W11 W -0.05346(4) 0.72178(4) 0.34363(4) 0.00844(9) Uani 1 1 d . . .

loop_
_atom_site_aniso_label
_atom_site_aniso_U_11
_atom_site_aniso_U_22
_atom_site_aniso_U_33
_atom_site_aniso_U_23
_atom_site_aniso_U_13
_atom_site_aniso_U_12
Ce1 0.0088(3) 0.0104(3) 0.0051(3) 0.0010(2) 0.0011(2) 0.0005(2)
Cs1 0.0190(4) 0.0228(4) 0.0106(4) 0.0010(3) 0.0020(3) -0.0060(3)
Cs2 0.0126(4) 0.0288(4) 0.0128(4) -0.0010(3) 0.0010(3) -0.0043(3)
Cs3 0.0385(6) 0.0294(5) 0.0202(5) -0.0114(4) 0.0155(4) -0.0171(4)
Cs4 0.0666(9) 0.0391(6) 0.0197(6) 0.0001(5) -0.0019(6) 0.0139(6)
O1 0.019(5) 0.012(4) 0.005(4) 0.004(3) -0.001(3) 0.002(3)
O2 0.005(4) 0.022(5) 0.014(5) 0.006(4) 0.000(3) -0.001(3)
O3 0.015(4) 0.008(4) 0.018(5) 0.006(4) -0.002(4) 0.001(3)
O4 0.008(4) 0.018(4) 0.013(5) 0.000(4) 0.003(3) -0.002(3)
O5 0.018(5) 0.016(5) 0.022(6) -0.005(4) -0.002(4) -0.007(4)
O6 0.018(5) 0.012(4) 0.008(4) 0.004(3) -0.001(4) -0.001(4)
O8 0.017(5) 0.015(4) 0.019(5) -0.001(4) 0.001(4) -0.001(4)
O9 0.017(4) 0.017(4) 0.007(4) 0.000(4) 0.002(4) -0.001(4)
O10 0.015(5) 0.021(5) 0.016(5) -0.011(4) 0.001(4) -0.001(4)
O11 0.017(4) 0.017(4) 0.006(4) 0.001(3) 0.001(3) -0.006(4)
O12 0.008(4) 0.015(4) 0.007(4) -0.002(3) 0.005(3) 0.000(3)
O13 0.005(4) 0.019(4) 0.006(4) 0.004(3) 0.003(3) 0.002(3)
O14 0.007(4) 0.011(4) 0.003(4) 0.002(3) 0.002(3) 0.004(3)
O15 0.013(4) 0.009(4) 0.008(4) 0.000(3) -0.002(3) 0.003(3)
O17 0.008(4) 0.012(4) 0.007(4) 0.007(3) -0.002(3) -0.001(3)
O18 0.010(4) 0.019(5) 0.010(5) 0.000(4) 0.000(3) -0.006(3)
O19 0.011(4) 0.017(4) 0.005(4) -0.005(3) 0.000(3) -0.005(3)
O21 0.008(4) 0.015(4) 0.012(5) -0.006(4) 0.002(3) 0.002(3)
O22 0.006(4) 0.020(4) 0.008(4) 0.001(4) 0.000(3) -0.001(3)
O23 0.012(4) 0.010(4) 0.008(4) -0.003(3) 0.002(3) -0.007(3)
O24 0.008(4) 0.018(4) 0.004(4) 0.001(3) 0.001(3) -0.001(3)
O25 0.006(4) 0.018(4) 0.008(4) -0.003(4) -0.002(3) -0.002(3)
O26 0.015(4) 0.009(4) 0.011(5) 0.001(3) -0.004(4) -0.003(3)
O27 0.013(4) 0.018(4) 0.000(4) 0.000(3) -0.001(3) -0.002(3)
O29 0.018(4) 0.011(4) 0.004(4) 0.002(3) -0.001(3) -0.003(3)
O30 0.017(4) 0.014(4) 0.007(4) -0.004(3) 0.002(4) -0.001(3)
O31 0.005(4) 0.013(4) 0.007(4) 0.003(3) 0.000(3) 0.002(3)
O33 0.015(4) 0.011(4) 0.009(4) 0.004(3) -0.001(4) -0.001(3)
O35 0.014(4) 0.009(4) 0.007(4) -0.003(3) -0.001(3) 0.003(3)
O38 0.013(4) 0.016(4) 0.005(4) -0.001(3) 0.004(3) -0.008(3)
O39 0.004(3) 0.010(4) 0.007(4) 0.001(3) -0.002(3) -0.004(3)
O1W 0.011(4) 0.017(4) 0.012(5) -0.001(4) -0.002(4) 0.002(3)
O2W 0.025(5) 0.033(6) 0.005(5) 0.006(4) 0.003(4) 0.003(5)
O3W 0.019(5) 0.026(5) 0.019(6) 0.007(4) 0.002(4) -0.003(4)
O4W 0.042(8) 0.055(9) 0.033(8) -0.017(7) 0.013(6) -0.029(7)
O5W 0.020(5) 0.032(6) 0.023(6) 0.000(5) -0.007(5) 0.007(5)
O6W 0.16(2) 0.045(9) 0.019(7) -0.017(7) 0.023(10) -0.056(11)
O7W 0.121(16) 0.043(9) 0.014(7) -0.003(6) 0.014(8) 0.001(9)
O8W 0.040(8) 0.049(8) 0.031(8) -0.002(7) 0.013(6) 0.004(6)
O10W 0.047(8) 0.048(9) 0.039(9) -0.012(7) -0.006(7) -0.016(7)
O11W 0.017(5) 0.031(6) 0.026(6) -0.010(5) 0.001(5) 0.003(4)
O12W 0.048(8) 0.041(8) 0.029(8) -0.001(6) 0.012(6) 0.015(6)
O13W 0.028(7) 0.049(9) 0.052(10) -0.004(7) 0.008(6) 0.002(6)
O14W 0.035(6) 0.012(4) 0.016(5) 0.003(4) -0.011(5) -0.002(4)
Si1 0.0081(14) 0.0133(15) 0.0045(16) -0.0016(12) 0.0018(12) -0.0028(12)
W1 0.0106(2) 0.0092(2) 0.0032(2) 0.00049(16) 0.00131(16) 0.00041(16)
W2 0.0071(2) 0.0129(2) 0.0045(2) 0.00196(17) 0.00115(16) 0.00012(16)
W3 0.0116(2) 0.00801(19) 0.0044(2) 0.00162(16) 0.00046(17) -0.00012(16)
W4 0.0087(2) 0.0112(2) 0.0050(2) 0.00220(17) -0.00051(17) 0.00031(16)
W5 0.0088(2) 0.0127(2) 0.0081(2) -0.00065(18) -0.00096(17) -0.00178(17)
W6 0.0102(2) 0.0088(2) 0.0064(2) 0.00036(17) -0.00020(17) -0.00093(16)
W7 0.0078(2) 0.00818(19) 0.0045(2) 0.00177(16) 0.00039(16) 0.00032(15)
W8 0.0084(2) 0.0090(2) 0.0069(2) -0.00084(16) -0.00021(16) -0.00116(16)
W9 0.0109(2) 0.0118(2) 0.0027(2) 0.00206(17) 0.00127(17) -0.00039(17)
W10 0.0118(2) 0.0119(2) 0.0048(2) -0.00148(17) 0.00092(17) -0.00212(17)
W11 0.0082(2) 0.0123(2) 0.0038(2) 0.00082(17) 0.00188(16) -0.00107(16)

loop_
_atom_type_symbol
_atom_type_description
_atom_type_scat_dispersion_real
_atom_type_scat_dispersion_imag
_atom_type_scat_source
O O 0.0106 0.0060 'International Tables Vol C Tables 4.2.6.8 and 6.1.1.4'
Si Si 0.0817 0.0704 'International Tables Vol C Tables 4.2.6.8 and 6.1.1.4'
Cs Cs -0.3680 2.1192 'International Tables Vol C Tables 4.2.6.8 and 6.1.1.4'
Ce Ce -0.2486 2.6331 'International Tables Vol C Tables 4.2.6.8 and 6.1.1.4'
W W -0.8490 6.8722 'International Tables Vol C Tables 4.2.6.8 and 6.1.1.4'
H H 0.0000 0.0000 'International Tables Vol C Tables 4.2.6.8 and 6.1.1.4'

loop_
_geom_angle_atom_site_label_1
_geom_angle_atom_site_label_2
_geom_angle_atom_site_label_3
_geom_angle
_geom_angle_site_symmetry_1
_geom_angle_site_symmetry_3
_geom_angle_publ_flag
O14 Ce1 O13 76.7(3) . . ?
O14 Ce1 O18 128.9(3) . . ?
O13 Ce1 O18 83.3(3) . . ?
O14 Ce1 O19 83.7(3) . . ?
O13 Ce1 O19 128.2(3) . . ?
O18 Ce1 O19 72.9(3) . . ?
O14 Ce1 O7 137.6(3) . 2_575 ?
O13 Ce1 O7 142.9(3) . 2_575 ?
O18 Ce1 O7 81.5(3) . 2_575 ?
O19 Ce1 O7 78.4(3) . 2_575 ?
O14 Ce1 O2W 82.7(4) . . ?
O13 Ce1 O2W 85.6(3) . . ?
O18 Ce1 O2W 142.2(4) . . ?
O19 Ce1 O2W 138.9(4) . . ?
O7 Ce1 O2W 86.1(4) 2_575 . ?
O14 Ce1 O3W 138.4(3) . . ?
O13 Ce1 O3W 72.1(3) . . ?
O18 Ce1 O3W 73.9(4) . . ?
O19 Ce1 O3W 137.6(3) . . ?
O7 Ce1 O3W 71.3(3) 2_575 . ?
O2W Ce1 O3W 68.3(4) . . ?
O14 Ce1 O1W 68.4(3) . . ?
O13 Ce1 O1W 137.9(3) . . ?
O18 Ce1 O1W 137.3(3) . . ?
O19 Ce1 O1W 71.1(3) . . ?
O7 Ce1 O1W 69.5(3) 2_575 . ?
O2W Ce1 O1W 67.8(4) . . ?
O3W Ce1 O1W 121.8(3) . . ?
O14 Ce1 O36 59.7(3) . . ?
O13 Ce1 O36 59.7(3) . . ?
O18 Ce1 O36 69.6(3) . . ?
O19 Ce1 O36 69.0(3) . . ?
O7 Ce1 O36 141.3(3) 2_575 . ?
O2W Ce1 O36 132.4(3) . . ?
O3W Ce1 O36 121.4(3) . . ?
O1W Ce1 O36 116.2(3) . . ?
O6 Cs1 O2 132.9(3) 1_545 2_665 ?
O6 Cs1 O3 65.5(3) 1_545 . ?
O2 Cs1 O3 116.7(3) 2_665 . ?
O6 Cs1 O25 91.8(3) 1_545 2_565 ?
O2 Cs1 O25 100.6(3) 2_665 2_565 ?
O3 Cs1 O25 142.6(2) . 2_565 ?
O6 Cs1 O14W 59.6(3) 1_545 . ?
O2 Cs1 O14W 163.3(3) 2_665 . ?
O3 Cs1 O14W 77.4(3) . . ?
O25 Cs1 O14W 65.3(3) 2_565 . ?
O6 Cs1 O1 160.7(3) 1_545 . ?
O2 Cs1 O1 61.4(3) 2_665 . ?
O3 Cs1 O1 97.3(2) . . ?
O25 Cs1 O1 98.1(2) 2_565 . ?
O14W Cs1 O1 110.0(2) . . ?
O6 Cs1 O4W 70.5(3) 1_545 . ?
O2 Cs1 O4W 62.9(3) 2_665 . ?
O3 Cs1 O4W 87.2(3) . . ?
O25 Cs1 O4W 114.0(3) 2_565 . ?
O14W Cs1 O4W 129.8(3) . . ?
O1 Cs1 O4W 119.3(3) . . ?
O6 Cs1 O8 126.6(2) 1_545 2_565 ?
O2 Cs1 O8 93.9(2) 2_665 2_565 ?
O3 Cs1 O8 121.4(2) . 2_565 ?
O25 Cs1 O8 48.8(2) 2_565 2_565 ?
O14W Cs1 O8 70.3(3) . 2_565 ?
O1 Cs1 O8 53.8(2) . 2_565 ?
O4W Cs1 O8 150.2(3) . 2_565 ?
O6 Cs1 O15 114.2(2) 1_545 . ?
O2 Cs1 O15 88.6(2) 2_665 . ?
O3 Cs1 O15 49.4(2) . . ?
O25 Cs1 O15 134.3(2) 2_565 . ?
O14W Cs1 O15 95.3(2) . . ?
O1 Cs1 O15 48.0(2) . . ?
O4W Cs1 O15 110.0(3) . . ?
O8 Cs1 O15 86.2(2) 2_565 . ?
O6 Cs1 W8 109.13(18) 1_545 2_565 ?
O2 Cs1 W8 100.57(18) 2_665 2_565 ?
O3 Cs1 W8 133.12(17) . 2_565 ?
O25 Cs1 W8 25.86(17) 2_565 2_565 ?
O14W Cs1 W8 62.79(19) . 2_565 ?
O1 Cs1 W8 75.68(17) . 2_565 ?
O4W Cs1 W8 137.2(2) . 2_565 ?
O8 Cs1 W8 23.29(17) 2_565 2_565 ?
O15 Cs1 W8 108.57(14) . 2_565 ?
O6 Cs1 Cs2 152.61(19) 1_545 1_554 ?
O2 Cs1 Cs2 45.86(18) 2_665 1_554 ?
O3 Cs1 Cs2 141.93(17) . 1_554 ?
O25 Cs1 Cs2 65.33(17) 2_565 1_554 ?
O14W Cs1 Cs2 117.58(19) . 1_554 ?
O1 Cs1 Cs2 45.37(17) . 1_554 ?
O4W Cs1 Cs2 103.9(2) . 1_554 ?
O8 Cs1 Cs2 48.76(17) 2_565 1_554 ?
O15 Cs1 Cs2 93.02(15) . 1_554 ?
W8 Cs1 Cs2 55.976(18) 2_565 1_554 ?
O6 Cs1 W6 15.64(18) 1_545 1_545 ?
O2 Cs1 W6 117.96(18) 2_665 1_545 ?
O3 Cs1 W6 74.80(16) . 1_545 ?
O25 Cs1 W6 90.85(17) 2_565 1_545 ?
O14W Cs1 W6 72.90(18) . 1_545 ?
O1 Cs1 W6 171.03(17) . 1_545 ?
O4W Cs1 W6 57.0(2) . 1_545 ?
O8 Cs1 W6 133.99(17) 2_565 1_545 ?
O15 Cs1 W6 124.03(15) . 1_545 ?
W8 Cs1 W6 112.76(2) 2_565 1_545 ?
Cs2 Cs1 W6 141.52(3) 1_554 1_545 ?
O32 Cs2 O4 131.5(3) 2_566 2_666 ?
O32 Cs2 O1 106.6(2) 2_566 1_556 ?
O4 Cs2 O1 117.4(3) 2_666 1_556 ?
O32 Cs2 O2 117.2(2) 2_566 2_666 ?
O4 Cs2 O2 101.5(2) 2_666 2_666 ?
O1 Cs2 O2 61.6(3) 1_556 2_666 ?
O32 Cs2 O6W 114.1(5) 2_566 . ?
O4 Cs2 O6W 70.9(4) 2_666 . ?
O1 Cs2 O6W 65.0(3) 1_556 . ?
O2 Cs2 O6W 113.2(4) 2_666 . ?
O32 Cs2 O5W 72.0(2) 2_566 . ?
O4 Cs2 O5W 106.6(3) 2_666 . ?
O1 Cs2 O5W 112.3(3) 1_556 . ?
O2 Cs2 O5W 61.1(3) 2_666 . ?
O6W Cs2 O5W 173.6(5) . . ?
O32 Cs2 O16 157.3(2) 2_566 2_666 ?
O4 Cs2 O16 51.5(2) 2_666 2_666 ?
O1 Cs2 O16 84.6(2) 1_556 2_666 ?
O2 Cs2 O16 50.4(2) 2_666 2_666 ?
O6W Cs2 O16 88.4(5) . 2_666 ?
O5W Cs2 O16 85.5(2) . 2_666 ?
O32 Cs2 O9W 84.7(3) 2_566 . ?
O4 Cs2 O9W 54.2(3) 2_666 . ?
O1 Cs2 O9W 167.7(3) 1_556 . ?
O2 Cs2 O9W 109.3(3) 2_666 . ?
O6W Cs2 O9W 115.3(4) . . ?
O5W Cs2 O9W 66.1(3) . . ?
O16 Cs2 O9W 83.1(3) 2_666 . ?
O32 Cs2 O8 51.5(2) 2_566 2_566 ?
O4 Cs2 O8 155.4(2) 2_666 2_566 ?
O1 Cs2 O8 55.5(3) 1_556 2_566 ?
O2 Cs2 O8 94.7(3) 2_666 2_566 ?
O6W Cs2 O8 85.8(4) . 2_566 ?
O5W Cs2 O8 97.3(3) . 2_566 ?
O16 Cs2 O8 138.1(2) 2_666 2_566 ?
O9W Cs2 O8 136.1(3) . 2_566 ?
O32 Cs2 O9 56.2(2) 2_566 . ?
O4 Cs2 O9 79.4(2) 2_666 . ?
O1 Cs2 O9 130.1(2) 1_556 . ?
O2 Cs2 O9 166.5(3) 2_666 . ?
O6W Cs2 O9 80.0(4) . . ?
O5W Cs2 O9 105.6(3) . . ?
O16 Cs2 O9 130.5(2) 2_666 . ?
O9W Cs2 O9 60.1(3) . . ?
O8 Cs2 O9 89.2(2) 2_566 . ?
O32 Cs2 W4 147.55(17) 2_566 2_666 ?
O4 Cs2 W4 24.28(18) 2_666 2_666 ?
O1 Cs2 W4 105.77(18) 1_556 2_666 ?
O2 Cs2 W4 77.27(17) 2_666 2_666 ?
O6W Cs2 W4 81.6(4) . 2_666 ?
O5W Cs2 W4 93.9(2) . 2_666 ?
O16 Cs2 W4 27.77(17) 2_666 2_666 ?
O9W Cs2 W4 62.9(2) . 2_666 ?
O8 Cs2 W4 160.84(18) 2_566 2_666 ?
O9 Cs2 W4 102.74(16) . 2_666 ?
O32 Cs2 W8 27.53(17) 2_566 2_566 ?
O4 Cs2 W8 155.06(19) 2_666 2_566 ?
O1 Cs2 W8 79.12(18) 1_556 2_566 ?
O2 Cs2 W8 102.93(17) 2_666 2_566 ?
O6W Cs2 W8 103.4(4) . 2_566 ?
O5W Cs2 W8 81.3(2) . 2_566 ?
O16 Cs2 W8 153.29(17) 2_666 2_566 ?
O9W Cs2 W8 112.0(2) . 2_566 ?
O8 Cs2 W8 24.61(18) 2_566 2_566 ?
O9 Cs2 W8 75.70(16) . 2_566 ?
W4 Cs2 W8 174.26(3) 2_666 2_566 ?
O3 Cs3 O30 107.2(3) . 1_545 ?
O3 Cs3 O11 100.3(3) . 2_566 ?
O30 Cs3 O11 132.9(3) 1_545 2_566 ?
O3 Cs3 O7W 78.8(4) . . ?
O30 Cs3 O7W 113.4(4) 1_545 . ?
O11 Cs3 O7W 108.9(3) 2_566 . ?
O3 Cs3 O8W 64.5(3) . . ?
O30 Cs3 O8W 75.3(3) 1_545 . ?
O11 Cs3 O8W 83.4(3) 2_566 . ?
O7W Cs3 O8W 142.9(4) . . ?
O3 Cs3 O10 149.7(3) . 2_566 ?
O30 Cs3 O10 72.5(3) 1_545 2_566 ?
O11 Cs3 O10 101.0(2) 2_566 2_566 ?
O7W Cs3 O10 74.2(4) . 2_566 ?
O8W Cs3 O10 139.3(3) . 2_566 ?
O3 Cs3 O35 146.3(2) . 2_566 ?
O30 Cs3 O35 106.0(2) 1_545 2_566 ?
O11 Cs3 O35 50.8(2) 2_566 2_566 ?
O7W Cs3 O35 93.5(3) . 2_566 ?
O8W Cs3 O35 119.5(3) . 2_566 ?
O10 Cs3 O35 50.2(2) 2_566 2_566 ?
O3 Cs3 O6 62.8(3) . 1_545 ?
O30 Cs3 O6 50.6(2) 1_545 1_545 ?
O11 Cs3 O6 158.8(2) 2_566 1_545 ?
O7W Cs3 O6 81.6(3) . 1_545 ?
O8W Cs3 O6 77.7(3) . 1_545 ?
O10 Cs3 O6 99.6(2) 2_566 1_545 ?
O35 Cs3 O6 149.2(2) 2_566 1_545 ?
O3 Cs3 O27 48.3(2) . . ?
O30 Cs3 O27 154.2(2) 1_545 . ?
O11 Cs3 O27 58.7(2) 2_566 . ?
O7W Cs3 O27 73.5(4) . . ?
O8W Cs3 O27 85.0(3) . . ?
O10 Cs3 O27 132.0(2) 2_566 . ?
O35 Cs3 O27 98.0(2) 2_566 . ?
O6 Cs3 O27 109.5(2) 1_545 . ?
O3 Cs3 W11 119.1(2) . 2_566 ?
O30 Cs3 W11 128.34(18) 1_545 2_566 ?
O11 Cs3 W11 23.32(17) 2_566 2_566 ?
O7W Cs3 W11 97.7(3) . 2_566 ?
O8W Cs3 W11 104.0(3) . 2_566 ?
O10 Cs3 W11 78.27(18) 2_566 2_566 ?
O35 Cs3 W11 28.75(15) 2_566 2_566 ?
O6 Cs3 W11 177.84(17) 1_545 2_566 ?
O27 Cs3 W11 72.09(14) . 2_566 ?
O3 Cs3 W10 154.39(18) . 2_566 ?
O30 Cs3 W10 91.60(18) 1_545 2_566 ?
O11 Cs3 W10 77.81(17) 2_566 2_566 ?
O7W Cs3 W10 77.8(3) . 2_566 ?
O8W Cs3 W10 139.2(3) . 2_566 ?
O10 Cs3 W10 23.64(18) 2_566 2_566 ?
O35 Cs3 W10 27.54(16) 2_566 2_566 ?
O6 Cs3 W10 123.07(17) 1_545 2_566 ?
O27 Cs3 W10 114.14(15) . 2_566 ?
W11 Cs3 W10 54.772(17) 2_566 2_566 ?
O3 Cs3 W6 80.84(19) . 1_545 ?
O30 Cs3 W6 27.72(18) 1_545 1_545 ?
O11 Cs3 W6 150.53(18) 2_566 1_545 ?
O7W Cs3 W6 100.3(3) . 1_545 ?
O8W Cs3 W6 70.4(3) . 1_545 ?
O10 Cs3 W6 90.80(18) 2_566 1_545 ?
O35 Cs3 W6 132.89(15) 2_566 1_545 ?
O6 Cs3 W6 23.69(15) 1_545 1_545 ?
O27 Cs3 W6 129.13(14) . 1_545 ?
W11 Cs3 W6 155.58(3) 2_566 1_545 ?
W10 Cs3 W6 113.44(3) 2_566 1_545 ?
O9WB Cs4 O29 106.9(4) . 2_666 ?
O9WB Cs4 O9W 12.4(4) . . ?
O29 Cs4 O9W 99.3(3) 2_666 . ?
O9WB Cs4 O4 83.2(3) . . ?
O29 Cs4 O4 122.7(2) 2_666 . ?
O9W Cs4 O4 78.9(3) . . ?
O9WB Cs4 O6W 145.4(5) . 2_666 ?
O29 Cs4 O6W 105.2(5) 2_666 2_666 ?
O9W Cs4 O6W 146.4(4) . 2_666 ?
O4 Cs4 O6W 68.7(3) . 2_666 ?
O9WB Cs4 O13W 103.3(4) . . ?
O29 Cs4 O13W 125.9(3) 2_666 . ?
O9W Cs4 O13W 115.6(4) . . ?
O4 Cs4 O13W 104.4(3) . . ?
O6W Cs4 O13W 66.7(4) 2_666 . ?
O9WB Cs4 O22 71.4(3) . 2_666 ?
O29 Cs4 O22 49.1(2) 2_666 2_666 ?
O9W Cs4 O22 59.7(3) . 2_666 ?
O4 Cs4 O22 85.7(2) . 2_666 ?
O6W Cs4 O22 123.8(4) 2_666 2_666 ?
O13W Cs4 O22 168.1(3) . 2_666 ?
O9WB Cs4 O10W 107.6(4) . . ?
O29 Cs4 O10W 60.1(3) 2_666 . ?
O9W Cs4 O10W 112.7(4) . . ?
O4 Cs4 O10W 168.0(3) . . ?
O6W Cs4 O10W 99.4(4) 2_666 . ?
O13W Cs4 O10W 68.5(4) . . ?
O22 Cs4 O10W 102.6(3) 2_666 . ?
O9WB Cs4 O21 64.0(3) . . ?
O29 Cs4 O21 166.8(2) 2_666 . ?
O9W Cs4 O21 70.0(3) . . ?
O4 Cs4 O21 49.1(2) . . ?
O6W Cs4 O21 82.0(4) 2_666 . ?
O13W Cs4 O21 67.0(3) . . ?
O22 Cs4 O21 117.6(2) 2_666 . ?
O10W Cs4 O21 130.5(3) . . ?
O9WB Cs4 O5 61.4(3) . 2_666 ?
O29 Cs4 O5 48.4(2) 2_666 2_666 ?
O9W Cs4 O5 57.9(3) . 2_666 ?
O4 Cs4 O5 127.0(2) . 2_666 ?
O6W Cs4 O5 152.9(4) 2_666 2_666 ?
O13W Cs4 O5 120.4(3) . 2_666 ?
O22 Cs4 O5 47.7(2) 2_666 2_666 ?
O10W Cs4 O5 64.3(3) . 2_666 ?
O21 Cs4 O5 125.1(2) . 2_666 ?
O9WB Cs4 O8W 63.1(4) . . ?
O29 Cs4 O8W 111.0(3) 2_666 . ?
O9W Cs4 O8W 74.8(3) . . ?
O4 Cs4 O8W 123.0(3) . . ?
O6W Cs4 O8W 115.8(4) 2_666 . ?
O13W Cs4 O8W 49.1(3) . . ?
O22 Cs4 O8W 120.1(3) 2_666 . ?
O10W Cs4 O8W 60.4(3) . . ?
O21 Cs4 O8W 74.4(3) . . ?
O5 Cs4 O8W 76.3(3) 2_666 . ?
O9WB Cs4 W5 78.0(3) . 2_666 ?
O29 Cs4 W5 29.31(18) 2_666 2_666 ?
O9W Cs4 W5 70.0(3) . 2_666 ?
O4 Cs4 W5 114.89(19) . 2_666 ?
O6W Cs4 W5 131.6(4) 2_666 2_666 ?
O13W Cs4 W5 140.4(3) . 2_666 ?
O22 Cs4 W5 29.26(17) 2_666 2_666 ?
O10W Cs4 W5 73.4(3) . 2_666 ?
O21 Cs4 W5 139.24(16) . 2_666 ?
O5 Cs4 W5 26.23(15) 2_666 2_666 ?
O8W Cs4 W5 102.1(2) . 2_666 ?
W1 O1 Cs2 156.3(5) . 1_554 ?
W1 O1 Cs1 114.7(4) . . ?
Cs2 O1 Cs1 87.7(2) 1_554 . ?
W2 O2 Cs1 155.3(5) . 2_665 ?
W2 O2 Cs2 114.3(4) . 2_666 ?
Cs1 O2 Cs2 89.6(2) 2_665 2_666 ?
W3 O3 Cs3 118.4(5) . . ?
W3 O3 Cs1 110.7(4) . . ?
Cs3 O3 Cs1 117.5(3) . . ?
W4 O4 Cs2 109.1(4) . 2_666 ?
W4 O4 Cs4 112.7(4) . . ?
Cs2 O4 Cs4 111.9(3) 2_666 . ?
W5 O5 Cs4 85.3(4) . 2_666 ?
W6 O6 Cs1 135.4(5) . 1_565 ?
W6 O6 Cs3 103.6(4) . 1_565 ?
Cs1 O6 Cs3 110.8(3) 1_565 1_565 ?
W7 O7 Ce1 161.8(5) . 2_575 ?
W8 O8 Cs2 100.8(4) . 2_566 ?
W8 O8 Cs1 103.8(4) . 2_565 ?
Cs2 O8 Cs1 80.4(2) 2_566 2_565 ?
W9 O9 Cs2 135.1(5) . . ?
W10 O10 Cs3 107.6(4) . 2_566 ?
W11 O11 Cs3 109.9(4) . 2_566 ?
W1 O12 W2 117.5(4) . . ?
W2 O13 Ce1 131.0(4) . . ?
W1 O14 Ce1 130.7(5) . . ?
W3 O15 W1 153.8(5) . . ?
W3 O15 Cs1 93.6(3) . . ?
W1 O15 Cs1 96.9(3) . . ?
W4 O16 W2 151.6(5) . . ?
W4 O16 Cs2 95.4(3) . 2_666 ?
W2 O16 Cs2 98.9(3) . 2_666 ?
W5 O17 W2 153.1(5) . . ?
W6 O18 Ce1 158.2(5) . . ?
W7 O19 Ce1 160.5(5) . . ?
W8 O20 W1 151.6(5) . . ?
W3 O21 W4 120.6(5) . . ?
W3 O21 Cs4 138.2(4) . . ?
W4 O21 Cs4 95.7(3) . . ?
W5 O22 W4 148.8(5) . . ?
W5 O22 Cs4 94.1(3) . 2_666 ?
W4 O22 Cs4 117.2(4) . 2_666 ?
W5 O23 W6 119.7(4) . . ?
W6 O24 W7 144.4(5) . . ?
W7 O25 W8 121.2(5) . . ?
W7 O25 Cs1 129.6(4) . 2_565 ?
W8 O25 Cs1 108.8(4) . 2_565 ?
W8 O26 W3 148.2(5) . . ?
W9 O27 W3 121.8(5) . . ?
W9 O27 Cs3 147.5(4) . . ?
W3 O27 Cs3 90.5(3) . . ?
W9 O28 W4 122.1(5) . . ?
W5 O29 W10 121.2(5) . . ?
W5 O29 Cs4 98.3(3) . 2_666 ?
W10 O29 Cs4 122.7(4) . 2_666 ?
W10 O30 W6 122.3(5) . . ?
W10 O30 Cs3 126.4(4) . 1_565 ?
W6 O30 Cs3 107.4(4) . 1_565 ?
W11 O31 W7 121.2(4) . . ?
W11 O32 W8 122.2(4) . . ?
W11 O32 Cs2 126.4(4) . 2_566 ?
W8 O32 Cs2 106.3(3) . 2_566 ?
W11 O33 W9 152.5(5) . . ?
W9 O34 W10 151.6(6) . . ?
W10 O35 W11 151.4(5) . . ?
W10 O35 Cs3 97.7(3) . 2_566 ?
W11 O35 Cs3 95.0(3) . 2_566 ?
Si1 O36 W1 125.7(5) . . ?
Si1 O36 W2 125.7(5) . . ?
W1 O36 W2 93.1(3) . . ?
Si1 O36 Ce1 123.7(4) . . ?
W1 O36 Ce1 89.0(3) . . ?
W2 O36 Ce1 88.5(3) . . ?
Si1 O37 W3 123.3(5) . . ?
Si1 O37 W4 122.8(5) . . ?
W3 O37 W4 91.0(3) . . ?
Si1 O37 W9 126.9(5) . . ?
W3 O37 W9 91.4(3) . . ?
W4 O37 W9 91.5(3) . . ?
Si1 O38 W6 123.6(5) . . ?
Si1 O38 W5 122.8(5) . . ?
W6 O38 W5 92.8(3) . . ?
Si1 O38 W10 124.7(5) . . ?
W6 O38 W10 92.5(3) . . ?
W5 O38 W10 91.1(3) . . ?
Si1 O39 W7 124.2(4) . . ?
Si1 O39 W8 122.6(5) . . ?
W7 O39 W8 92.1(3) . . ?
Si1 O39 W11 124.9(5) . . ?
W7 O39 W11 92.9(3) . . ?
W8 O39 W11 90.7(3) . . ?
Cs2 O6W Cs4 106.2(5) . 2_666 ?
Cs3 O8W Cs4 125.8(4) . . ?
Cs4 O9W Cs2 144.8(5) . . ?
O39 Si1 O36 111.6(5) . . ?
O39 Si1 O38 107.5(5) . . ?
O36 Si1 O38 111.5(5) . . ?
O39 Si1 O37 108.2(5) . . ?
O36 Si1 O37 109.6(5) . . ?
O38 Si1 O37 108.3(5) . . ?
O1 W1 O14 100.6(4) . . ?
O1 W1 O12 99.1(4) . . ?
O14 W1 O12 92.8(4) . . ?
O1 W1 O20 100.9(4) . . ?
O14 W1 O20 92.0(4) . . ?
O12 W1 O20 158.1(4) . . ?
O1 W1 O15 95.6(4) . . ?
O14 W1 O15 163.7(4) . . ?
O12 W1 O15 86.7(4) . . ?
O20 W1 O15 82.7(4) . . ?
O1 W1 O36 173.6(4) . . ?
O14 W1 O36 80.6(4) . . ?
O12 W1 O36 74.4(3) . . ?
O20 W1 O36 85.3(3) . . ?
O15 W1 O36 83.5(3) . . ?
O2 W2 O13 101.6(4) . . ?
O2 W2 O17 100.7(4) . . ?
O13 W2 O17 95.1(4) . . ?
O2 W2 O12 99.8(4) . . ?
O13 W2 O12 91.8(4) . . ?
O17 W2 O12 156.6(4) . . ?
O2 W2 O16 94.7(4) . . ?
O13 W2 O16 163.7(4) . . ?
O17 W2 O16 82.8(4) . . ?
O12 W2 O16 84.3(4) . . ?
O2 W2 O36 173.4(4) . . ?
O13 W2 O36 80.7(3) . . ?
O17 W2 O36 85.3(3) . . ?
O12 W2 O36 73.8(3) . . ?
O16 W2 O36 83.0(3) . . ?
O2 W2 Cs2 43.6(3) . 2_666 ?
O13 W2 Cs2 143.9(3) . 2_666 ?
O17 W2 Cs2 85.3(3) . 2_666 ?
O12 W2 Cs2 102.1(3) . 2_666 ?
O16 W2 Cs2 52.2(3) . 2_666 ?
O36 W2 Cs2 135.0(2) . 2_666 ?
O3 W3 O15 102.2(4) . . ?
O3 W3 O21 100.0(4) . . ?
O15 W3 O21 90.4(4) . . ?
O3 W3 O27 100.2(4) . . ?
O15 W3 O27 157.5(4) . . ?
O21 W3 O27 87.9(4) . . ?
O3 W3 O26 100.5(4) . . ?
O15 W3 O26 86.1(4) . . ?
O21 W3 O26 159.5(4) . . ?
O27 W3 O26 87.6(4) . . ?
O3 W3 O37 171.4(4) . . ?
O15 W3 O37 84.5(4) . . ?
O21 W3 O37 74.5(3) . . ?
O27 W3 O37 73.4(4) . . ?
O26 W3 O37 85.1(3) . . ?
O4 W4 O16 102.1(4) . . ?
O4 W4 O22 101.8(4) . . ?
O16 W4 O22 87.4(4) . . ?
O4 W4 O21 99.3(4) . . ?
O16 W4 O21 91.2(4) . . ?
O22 W4 O21 158.6(4) . . ?
O4 W4 O28 99.1(4) . . ?
O16 W4 O28 158.8(4) . . ?
O22 W4 O28 87.5(4) . . ?
O21 W4 O28 86.1(4) . . ?
O4 W4 O37 169.6(4) . . ?
O16 W4 O37 86.1(4) . . ?
O22 W4 O37 84.7(3) . . ?
O21 W4 O37 74.0(3) . . ?
O28 W4 O37 72.9(3) . . ?
O4 W4 Cs2 46.7(3) . 2_666 ?
O16 W4 Cs2 56.8(3) . 2_666 ?
O22 W4 Cs2 88.4(3) . 2_666 ?
O21 W4 Cs2 108.6(3) . 2_666 ?
O28 W4 Cs2 143.5(3) . 2_666 ?
O37 W4 Cs2 142.6(2) . 2_666 ?
O4 W4 Cs4 76.9(3) . 2_666 ?
O16 W4 Cs4 123.5(3) . 2_666 ?
O22 W4 Cs4 40.5(3) . 2_666 ?
O21 W4 Cs4 145.2(3) . 2_666 ?
O28 W4 Cs4 61.0(3) . 2_666 ?
O37 W4 Cs4 104.0(2) . 2_666 ?
Cs2 W4 Cs4 93.93(3) 2_666 2_666 ?
O5 W5 O17 101.1(5) . . ?
O5 W5 O22 101.2(4) . . ?
O17 W5 O22 87.7(4) . . ?
O5 W5 O29 100.2(5) . . ?
O17 W5 O29 158.7(4) . . ?
O22 W5 O29 87.7(4) . . ?
O5 W5 O23 98.6(4) . . ?
O17 W5 O23 89.7(4) . . ?
O22 W5 O23 160.1(4) . . ?
O29 W5 O23 87.6(4) . . ?
O5 W5 O38 170.9(4) . . ?
O17 W5 O38 84.3(3) . . ?
O22 W5 O38 86.3(3) . . ?
O29 W5 O38 74.7(4) . . ?
O23 W5 O38 73.8(3) . . ?
O5 W5 Cs4 68.5(4) . 2_666 ?
O17 W5 Cs4 137.6(3) . 2_666 ?
O22 W5 Cs4 56.7(3) . 2_666 ?
O29 W5 Cs4 52.4(3) . 2_666 ?
O23 W5 Cs4 131.8(3) . 2_666 ?
O38 W5 Cs4 112.4(2) . 2_666 ?
O6 W6 O18 103.9(4) . . ?
O6 W6 O24 100.5(4) . . ?
O18 W6 O24 91.2(4) . . ?
O6 W6 O23 99.8(4) . . ?
O18 W6 O23 91.6(4) . . ?
O24 W6 O23 158.2(4) . . ?
O6 W6 O30 95.7(4) . . ?
O18 W6 O30 160.4(4) . . ?
O24 W6 O30 85.8(4) . . ?
O23 W6 O30 84.4(4) . . ?
O6 W6 O38 166.6(4) . . ?
O18 W6 O38 88.1(4) . . ?
O24 W6 O38 84.8(4) . . ?
O23 W6 O38 73.6(3) . . ?
O30 W6 O38 72.3(3) . . ?
O6 W6 Cs3 52.7(3) . 1_565 ?
O18 W6 Cs3 153.3(3) . 1_565 ?
O24 W6 Cs3 104.9(3) . 1_565 ?
O23 W6 Cs3 81.4(3) . 1_565 ?
O30 W6 Cs3 44.9(3) . 1_565 ?
O38 W6 Cs3 114.1(2) . 1_565 ?
O6 W6 Cs1 29.0(3) . 1_565 ?
O18 W6 Cs1 77.7(3) . 1_565 ?
O24 W6 Cs1 113.2(3) . 1_565 ?
O23 W6 Cs1 88.6(3) . 1_565 ?
O30 W6 Cs1 121.3(3) . 1_565 ?
O38 W6 Cs1 156.9(2) . 1_565 ?
Cs3 W6 Cs1 76.37(2) 1_565 1_565 ?
O7 W7 O19 105.2(4) . . ?
O7 W7 O25 100.1(4) . . ?
O19 W7 O25 92.6(4) . . ?
O7 W7 O24 99.8(4) . . ?
O19 W7 O24 89.7(4) . . ?
O25 W7 O24 158.6(4) . . ?
O7 W7 O31 94.8(4) . . ?
O19 W7 O31 160.0(4) . . ?
O25 W7 O31 85.6(4) . . ?
O24 W7 O31 85.0(4) . . ?
O7 W7 O39 166.7(4) . . ?
O19 W7 O39 87.1(4) . . ?
O25 W7 O39 73.9(3) . . ?
O24 W7 O39 85.0(3) . . ?
O31 W7 O39 73.2(3) . . ?
O8 W8 O20 102.1(4) . . ?
O8 W8 O26 103.1(4) . . ?
O20 W8 O26 88.8(4) . . ?
O8 W8 O25 97.5(4) . . ?
O20 W8 O25 91.5(4) . . ?
O26 W8 O25 158.9(4) . . ?
O8 W8 O32 99.1(4) . . ?
O20 W8 O32 158.8(4) . . ?
O26 W8 O32 86.8(4) . . ?
O25 W8 O32 85.3(4) . . ?
O8 W8 O39 168.2(4) . . ?
O20 W8 O39 85.0(3) . . ?
O26 W8 O39 86.3(3) . . ?
O25 W8 O39 72.7(3) . . ?
O32 W8 O39 74.0(3) . . ?
O8 W8 Cs2 54.6(4) . 2_566 ?
O20 W8 Cs2 153.8(3) . 2_566 ?
O26 W8 Cs2 106.9(3) . 2_566 ?
O25 W8 Cs2 81.3(3) . 2_566 ?
O32 W8 Cs2 46.2(2) . 2_566 ?
O39 W8 Cs2 116.2(2) . 2_566 ?
O8 W8 Cs1 52.9(3) . 2_565 ?
O20 W8 Cs1 92.7(3) . 2_565 ?
O26 W8 Cs1 155.7(3) . 2_565 ?
O25 W8 Cs1 45.4(3) . 2_565 ?
O32 W8 Cs1 99.7(3) . 2_565 ?
O39 W8 Cs1 118.0(2) . 2_565 ?
Cs2 W8 Cs1 64.36(2) 2_566 2_565 ?
O9 W9 O28 99.7(4) . . ?
O9 W9 O34 101.2(4) . . ?
O28 W9 O34 89.3(4) . . ?
O9 W9 O33 102.7(4) . . ?
O28 W9 O33 157.5(4) . . ?
O34 W9 O33 85.8(4) . . ?
O9 W9 O27 101.7(4) . . ?
O28 W9 O27 88.6(4) . . ?
O34 W9 O27 157.0(4) . . ?
O33 W9 O27 87.4(4) . . ?
O9 W9 O37 171.5(4) . . ?
O28 W9 O37 73.5(4) . . ?
O34 W9 O37 84.2(4) . . ?
O33 W9 O37 84.2(4) . . ?
O27 W9 O37 73.3(3) . . ?
O10 W10 O30 101.1(5) . . ?
O10 W10 O35 101.0(4) . . ?
O30 W10 O35 91.6(4) . . ?
O10 W10 O34 101.4(5) . . ?
O30 W10 O34 157.5(4) . . ?
O35 W10 O34 85.2(4) . . ?
O10 W10 O29 100.5(4) . . ?
O30 W10 O29 87.9(4) . . ?
O35 W10 O29 158.2(4) . . ?
O34 W10 O29 86.9(4) . . ?
O10 W10 O38 171.0(4) . . ?
O30 W10 O38 72.9(4) . . ?
O35 W10 O38 86.1(3) . . ?
O34 W10 O38 84.6(4) . . ?
O29 W10 O38 73.0(3) . . ?
O10 W10 Cs3 48.8(3) . 2_566 ?
O30 W10 Cs3 113.6(3) . 2_566 ?
O35 W10 Cs3 54.7(3) . 2_566 ?
O34 W10 Cs3 82.6(3) . 2_566 ?
O29 W10 Cs3 143.9(3) . 2_566 ?
O38 W10 Cs3 139.5(2) . 2_566 ?
O10 W10 Cs3 69.3(4) . 1_565 ?
O30 W10 Cs3 33.7(3) . 1_565 ?
O35 W10 Cs3 107.9(3) . 1_565 ?
O34 W10 Cs3 164.9(3) . 1_565 ?
O29 W10 Cs3 83.3(3) . 1_565 ?
O38 W10 Cs3 103.4(2) . 1_565 ?
Cs3 W10 Cs3 98.64(2) 2_566 1_565 ?
O10 W10 Cs4 82.7(3) . 2_666 ?
O30 W10 Cs4 122.0(3) . 2_666 ?
O35 W10 Cs4 145.1(3) . 2_666 ?
O34 W10 Cs4 60.3(3) . 2_666 ?
O29 W10 Cs4 35.9(3) . 2_666 ?
O38 W10 Cs4 94.7(2) . 2_666 ?
Cs3 W10 Cs4 111.44(3) 2_566 2_666 ?
Cs3 W10 Cs4 105.81(3) 1_565 2_666 ?
O11 W11 O33 102.8(4) . . ?
O11 W11 O32 102.3(4) . . ?
O33 W11 O32 90.3(4) . . ?
O11 W11 O31 99.4(4) . . ?
O33 W11 O31 157.5(4) . . ?
O32 W11 O31 88.6(4) . . ?
O11 W11 O35 99.9(4) . . ?
O33 W11 O35 84.9(4) . . ?
O32 W11 O35 157.8(4) . . ?
O31 W11 O35 87.6(4) . . ?
O11 W11 O39 170.6(4) . . ?
O33 W11 O39 85.6(4) . . ?
O32 W11 O39 73.1(3) . . ?
O31 W11 O39 72.6(3) . . ?
O35 W11 O39 84.8(3) . . ?
O11 W11 Cs3 46.8(3) . 2_566 ?
O33 W11 Cs3 82.6(3) . 2_566 ?
O32 W11 Cs3 144.6(3) . 2_566 ?
O31 W11 Cs3 110.5(3) . 2_566 ?
O35 W11 Cs3 56.2(3) . 2_566 ?
O39 W11 Cs3 140.0(2) . 2_566 ?
O11 W11 Cs2 71.1(3) . 2_566 ?
O33 W11 Cs2 108.1(3) . 2_566 ?
O32 W11 Cs2 33.4(3) . 2_566 ?
O31 W11 Cs2 82.6(3) . 2_566 ?
O35 W11 Cs2 165.3(3) . 2_566 ?
O39 W11 Cs2 102.5(2) . 2_566 ?
Cs3 W11 Cs2 117.42(2) 2_566 2_566 ?

loop_
_geom_bond_atom_site_label_1
_geom_bond_atom_site_label_2
_geom_bond_distance
_geom_bond_site_symmetry_2
_geom_bond_publ_flag
Ce1 O14 2.238(9) . ?
Ce1 O13 2.246(9) . ?
Ce1 O18 2.251(10) . ?
Ce1 O19 2.258(9) . ?
Ce1 O7 2.405(10) 2_575 ?
Ce1 O2W 2.409(10) . ?
Ce1 O3W 2.504(11) . ?
Ce1 O1W 2.532(9) . ?
Ce1 O36 2.967(9) . ?
Cs1 O6 3.050(9) 1_545 ?
Cs1 O2 3.071(9) 2_665 ?
Cs1 O3 3.140(11) . ?
Cs1 O25 3.149(9) 2_565 ?
Cs1 O14W 3.164(12) . ?
Cs1 O1 3.201(9) . ?
Cs1 O4W 3.281(16) . ?
Cs1 O8 3.442(10) 2_565 ?
Cs1 O15 3.484(9) . ?
Cs1 W8 4.1904(11) 2_565 ?
Cs1 Cs2 4.3768(13) 1_554 ?
Cs1 W6 4.4241(11) 1_545 ?
Cs2 O32 3.024(8) 2_566 ?
Cs2 O4 3.034(9) 2_666 ?
Cs2 O1 3.118(10) 1_556 ?
Cs2 O2 3.141(9) 2_666 ?
Cs2 O6W 3.200(15) . ?
Cs2 O5W 3.284(12) . ?
Cs2 O16 3.315(9) 2_666 ?
Cs2 O9W 3.326(15) . ?
Cs2 O8 3.338(10) 2_566 ?
Cs2 O9 3.458(10) . ?
Cs2 W4 3.9433(11) 2_666 ?
Cs2 W8 4.0239(11) 2_566 ?
Cs3 O3 3.038(10) . ?
Cs3 O30 3.039(9) 1_545 ?
Cs3 O11 3.106(10) 2_566 ?
Cs3 O7W 3.117(19) . ?
Cs3 O8W 3.155(14) . ?
Cs3 O10 3.202(10) 2_566 ?
Cs3 O35 3.344(9) 2_566 ?
Cs3 O6 3.364(10) 1_545 ?
Cs3 O27 3.629(9) . ?
Cs3 W11 4.0076(12) 2_566 ?
Cs3 W10 4.0587(12) 2_566 ?
Cs3 W6 4.1099(12) 1_545 ?
Cs4 O9WB 2.385(13) . ?
Cs4 O29 3.112(9) 2_666 ?
Cs4 O9W 3.130(15) . ?
Cs4 O4 3.180(10) . ?
Cs4 O6W 3.237(16) 2_666 ?
Cs4 O13W 3.243(17) . ?
Cs4 O22 3.254(10) 2_666 ?
Cs4 O10W 3.325(15) . ?
Cs4 O21 3.492(9) . ?
Cs4 O5 3.627(11) 2_666 ?
Cs4 O8W 3.648(16) . ?
Cs4 W5 3.8852(14) 2_666 ?
O1 W1 1.700(10) . ?
O1 Cs2 3.118(10) 1_554 ?
O2 W2 1.706(9) . ?
O2 Cs1 3.071(9) 2_665 ?
O2 Cs2 3.141(9) 2_666 ?
O3 W3 1.694(9) . ?
O4 W4 1.716(9) . ?
O4 Cs2 3.034(9) 2_666 ?
O5 W5 1.723(10) . ?
O5 Cs4 3.627(11) 2_666 ?
O6 W6 1.699(9) . ?
O6 Cs1 3.050(9) 1_565 ?
O6 Cs3 3.364(10) 1_565 ?
O7 W7 1.741(10) . ?
O7 Ce1 2.405(9) 2_575 ?
O8 W8 1.706(10) . ?
O8 Cs2 3.338(10) 2_566 ?
O8 Cs1 3.442(10) 2_565 ?
O9 W9 1.703(10) . ?
O10 W10 1.707(10) . ?
O10 Cs3 3.202(10) 2_566 ?
O11 W11 1.687(9) . ?
O11 Cs3 3.106(10) 2_566 ?
O12 W1 1.919(9) . ?
O12 W2 1.938(9) . ?
O13 W2 1.807(9) . ?
O14 W1 1.828(8) . ?
O15 W3 1.879(9) . ?
O15 W1 1.976(9) . ?
O16 W4 1.845(10) . ?
O16 W2 2.029(9) . ?
O16 Cs2 3.315(9) 2_666 ?
O17 W5 1.886(10) . ?
O17 W2 1.933(10) . ?
O18 W6 1.796(10) . ?
O19 W7 1.781(9) . ?
O20 W8 1.867(9) . ?
O20 W1 1.962(8) . ?
O21 W3 1.904(9) . ?
O21 W4 1.933(9) . ?
O22 W5 1.904(9) . ?
O22 W4 1.910(10) . ?
O22 Cs4 3.254(10) 2_666 ?
O23 W5 1.928(9) . ?
O23 W6 1.955(9) . ?
O24 W6 1.917(9) . ?
O24 W7 1.920(9) . ?
O25 W7 1.900(9) . ?
O25 W8 1.930(9) . ?
O25 Cs1 3.149(9) 2_565 ?
O26 W8 1.890(9) . ?
O26 W3 1.933(9) . ?
O27 W9 1.910(9) . ?
O27 W3 1.924(9) . ?
O28 W9 1.890(9) . ?
O28 W4 1.945(9) . ?
O29 W5 1.922(9) . ?
O29 W10 1.935(9) . ?
O29 Cs4 3.112(9) 2_666 ?
O30 W10 1.868(9) . ?
O30 W6 2.003(9) . ?
O30 Cs3 3.039(9) 1_565 ?
O31 W11 1.907(9) . ?
O31 W7 1.998(9) . ?
O32 W11 1.901(9) . ?
O32 W8 1.938(9) . ?
O32 Cs2 3.024(8) 2_566 ?
O33 W11 1.890(9) . ?
O33 W9 1.909(9) . ?
O34 W9 1.905(9) . ?
O34 W10 1.920(9) . ?
O35 W10 1.894(9) . ?
O35 W11 1.935(9) . ?
O35 Cs3 3.344(9) 2_566 ?
O36 Si1 1.643(9) . ?
O36 W1 2.263(8) . ?
O36 W2 2.278(8) . ?
O37 Si1 1.656(9) . ?
O37 W3 2.335(8) . ?
O37 W4 2.335(8) . ?
O37 W9 2.348(9) . ?
O38 Si1 1.647(10) . ?
O38 W6 2.312(9) . ?
O38 W5 2.322(9) . ?
O38 W10 2.383(9) . ?
O39 Si1 1.639(9) . ?
O39 W7 2.303(8) . ?
O39 W8 2.333(8) . ?
O39 W11 2.393(9) . ?
O6W Cs4 3.237(16) 2_666 ?
W2 Cs2 4.1464(11) 2_666 ?
W4 Cs2 3.9433(11) 2_666 ?
W4 Cs4 4.4626(15) 2_666 ?
W5 Cs4 3.8852(14) 2_666 ?
W6 Cs3 4.1099(12) 1_565 ?
W6 Cs1 4.4241(11) 1_565 ?
W8 Cs2 4.0239(11) 2_566 ?
W8 Cs1 4.1904(11) 2_565 ?
W10 Cs3 4.0587(12) 2_566 ?
W10 Cs3 4.4117(13) 1_565 ?
W10 Cs4 4.4647(16) 2_666 ?
W11 Cs3 4.0076(12) 2_566 ?
W11 Cs2 4.4254(11) 2_566 ?
